data_7711027
loop_
_publ_author_name
'Ruiz, Javier'
'Mateo, Mar\'ia A.'

_publ_section_title
;
 First synthesis of an isocyanide-functionalized imidazolium salt and
 transition metal complexes thereof
;
_journal_name_full 'Dalton Transactions'
_journal_paper_doi 10.1039/D2DT02119F
_journal_year 2022
_chemical_formula_moiety '2(C11 H10 Au Cl N3), 2(F6 P), C3 H6 O'
_chemical_formula_sum 'C25 H26 Au2 Cl2 F12 N6 O P2'
_chemical_formula_weight 1181.29
_chemical_name_common MAM-320
_space_group_crystal_system triclinic
_space_group_IT_number 2
_space_group_name_Hall '-P 1'
_space_group_name_H-M_alt 'P -1'
_atom_sites_solution_hydrogens geom
_atom_sites_solution_primary dual
_atom_sites_solution_secondary difmap
_audit_update_record
;
2022-06-14 deposited with the CCDC.	2022-08-18 downloaded from the CCDC.
;
_cell_angle_alpha 105.187(2)
_cell_angle_beta 94.022(2)
_cell_angle_gamma 102.576(2)
_cell_formula_units_Z 2
_cell_length_a 7.7732(5)
_cell_length_b 13.7109(9)
_cell_length_c 17.3515(11)
_cell_measurement_reflns_used 9837
_cell_measurement_temperature 100.(2)
_cell_measurement_theta_max 26.7944
_cell_measurement_theta_min 2.4539
_cell_volume 1725.93(19)
_computing_cell_refinement 'SAINT V8.40A (Bruker Nano, Inc., 2019)'
_computing_data_collection 'Bruker APEX3 software'
_computing_data_reduction 'SAINT V8.40A (Bruker Nano, Inc., 2019)'
_computing_molecular_graphics 'ORTEP 2014.1 (Farrugia, 2012)'
_computing_publication_material 'IUCr Journals printCIF'
_computing_structure_refinement 'SHELXL-2018/3 (Sheldrick, 2018)'
_computing_structure_solution 'SHELXT 2018/2 (Sheldrick, 2015)'
_diffrn_ambient_temperature 100.(2)
_diffrn_detector_area_resol_mean 7.3910
_diffrn_measured_fraction_theta_full 1.000
_diffrn_measured_fraction_theta_max 1.000
_diffrn_measurement_device_type 'Bruker D8 VENTURE PHOTON-III C14'
_diffrn_measurement_method '\f or \w oscillation scans'
_diffrn_radiation_monochromator 'multilayer mirror'
_diffrn_radiation_type 'Mo K\a'
_diffrn_radiation_wavelength 0.71073
_diffrn_reflns_av_R_equivalents 0.0601
_diffrn_reflns_av_unetI/netI 0.0383
_diffrn_reflns_limit_h_max 10
_diffrn_reflns_limit_h_min -10
_diffrn_reflns_limit_k_max 18
_diffrn_reflns_limit_k_min -18
_diffrn_reflns_limit_l_max 23
_diffrn_reflns_limit_l_min -23
_diffrn_reflns_number 64396
_diffrn_reflns_theta_full 28.28
_diffrn_reflns_theta_max 28.28
_diffrn_reflns_theta_min 2.27
_diffrn_source 'microfocus sealed tube'
_diffrn_source_type 'Incoatec I\mS 3.0'
_exptl_absorpt_coefficient_mu 8.836
_exptl_absorpt_correction_T_max 0.82
_exptl_absorpt_correction_T_min 0.27
_exptl_absorpt_correction_type multi-scan
_exptl_absorpt_process_details
;
SADABS-2016/2 - Bruker AXS area detector scaling and absorption correction
;
_exptl_crystal_colour yellow
_exptl_crystal_density_diffrn 2.273
_exptl_crystal_density_method 'not measured'
_exptl_crystal_description plate
_exptl_crystal_F_000 1112
_exptl_crystal_size_max 0.224
_exptl_crystal_size_mid 0.116
_exptl_crystal_size_min 0.023
_refine_diff_density_max 3.785
_refine_diff_density_min -1.452
_refine_ls_extinction_method none
_refine_ls_goodness_of_fit_ref 1.087
_refine_ls_hydrogen_treatment constr
_refine_ls_matrix_type full
_refine_ls_number_parameters 455
_refine_ls_number_reflns 8568
_refine_ls_number_restraints 0
_refine_ls_restrained_S_all 1.087
_refine_ls_R_factor_all 0.0622
_refine_ls_R_factor_gt 0.0419
_refine_ls_shift/su_max 0.002
_refine_ls_shift/su_mean 0.000
_refine_ls_structure_factor_coef Fsqd
_refine_ls_weighting_details 'w=1/[\s^2^(Fo^2^)+(0.0283P)^2^+12.4682P] where P=(Fo^2^+2Fc^2^)/3'
_refine_ls_weighting_scheme calc
_refine_ls_wR_factor_gt 0.0917
_refine_ls_wR_factor_ref 0.1032
_reflns_number_gt 6700
_reflns_number_total 8568
_reflns_threshold_expression 'I > 2\s(I)'
_cod_data_source_file d2dt02119f2.cif
_cod_data_source_block 19RPA002
_cod_depositor_comments
;
The following automatic conversions were performed:

data item '_exptl_absorpt_correction_type' value 'Multi-Scan' was
changed to 'multi-scan' in accordance with the
/home/data/users/saulius/crontab/automatic-downloads/rss-feeds/RSC/lib/dictionaries/cif_core.dic
dictionary named 'cif_core.dic' version 2.4.2 last updated on
2011-04-26.

Automatic conversion script
Id: cif_fix_values 7556 2019-12-06 15:28:31Z antanas 
;
_cod_database_code 7711027

loop_
_space_group_symop_operation_xyz
'x, y, z'
'-x, -y, -z'

loop_
_atom_site_type_symbol
_atom_site_label
_atom_site_fract_x
_atom_site_fract_y
_atom_site_fract_z
_atom_site_U_iso_or_equiv
_atom_site_adp_type
_atom_site_calc_flag
_atom_site_refinement_flags_adp
_atom_site_refinement_flags_occupancy
_atom_site_refinement_flags_posn
_atom_site_occupancy
_atom_site_disorder_assembly
_atom_site_disorder_group
Cl Cl1 0.3621(3) 0.65950(14) 0.03162(12) 0.0424(4) Uani d . . . 1 . .
Au Au1 0.35942(4) 0.51284(2) 0.06788(2) 0.03651(8) Uani d . . . 1 . .
C C1 0.3441(9) 0.3854(6) 0.1006(4) 0.0360(15) Uani d . . . 1 . .
N N2 0.3337(8) 0.3125(5) 0.1186(4) 0.0363(13) Uani d . . . 1 . .
N N1 0.2787(8) -0.0428(4) 0.2231(4) 0.0350(13) Uani d . . . 1 . .
C C2 0.2447(10) -0.0471(6) 0.2963(5) 0.0387(16) Uani d . . . 1 . .
H H2 0.22611 0.009144 0.337547 0.046 Uiso calc U . R 1 . .
N N3 0.2406(8) -0.1408(5) 0.3029(4) 0.0404(14) Uani d . . . 1 . .
C C4 0.2775(10) -0.1991(6) 0.2315(5) 0.0425(17) Uani d . . . 1 . .
H H4 0.285673 -0.269472 0.219778 0.051 Uiso calc U . R 1 . .
C C5 0.2998(10) -0.1392(5) 0.1814(5) 0.0401(16) Uani d . . . 1 . .
H H5 0.325252 -0.159203 0.127607 0.048 Uiso calc U . R 1 . .
C C6 0.2163(13) -0.1724(7) 0.3773(6) 0.055(2) Uani d . . . 1 . .
H H6A 0.122787 -0.23719 0.365094 0.083 Uiso calc U . R 1 . .
H H6B 0.181891 -0.117458 0.417329 0.083 Uiso calc U . R 1 . .
H H6C 0.327983 -0.183584 0.398932 0.083 Uiso calc U . R 1 . .
C C11 0.3194(9) 0.2219(5) 0.1443(5) 0.0348(15) Uani d . . . 1 . .
C C12 0.2048(10) 0.2057(6) 0.1997(5) 0.0385(16) Uani d . . . 1 . .
H H12 0.136776 0.254252 0.219811 0.046 Uiso calc U . R 1 . .
C C13 0.1918(10) 0.1174(6) 0.2249(5) 0.0389(16) Uani d . . . 1 . .
H H13 0.114519 0.104609 0.263136 0.047 Uiso calc U . R 1 . .
C C14 0.2913(9) 0.0475(5) 0.1945(4) 0.0338(14) Uani d . . . 1 . .
C C15 0.4045(9) 0.0646(5) 0.1392(4) 0.0360(15) Uani d . . . 1 . .
H H15 0.472886 0.016118 0.119377 0.043 Uiso calc U . R 1 . .
C C16 0.4187(9) 0.1523(5) 0.1126(4) 0.0350(15) Uani d . . . 1 . .
H H16 0.494539 0.164465 0.073752 0.042 Uiso calc U . R 1 . .
Cl Cl21 0.8531(2) 1.17533(14) 0.03138(11) 0.0398(4) Uani d . . . 1 . .
Au Au21 0.85151(4) 1.02340(2) 0.05953(2) 0.03492(8) Uani d . . . 1 . .
C C21 0.8424(9) 0.8962(6) 0.0900(4) 0.0366(15) Uani d . . . 1 . .
N N22 0.8371(8) 0.8247(4) 0.1116(4) 0.0361(13) Uani d . . . 1 . .
N N21 0.8027(8) 0.4903(4) 0.2390(4) 0.0367(13) Uani d . . . 1 . .
C C22 0.8077(9) 0.4985(5) 0.3176(5) 0.0374(15) Uani d . . . 1 . .
H H22 0.82197 0.56135 0.359464 0.045 Uiso calc U . R 1 . .
N N23 0.7894(8) 0.4042(5) 0.3273(4) 0.0392(14) Uani d . . . 1 . .
C C24 0.7731(10) 0.3337(6) 0.2526(5) 0.0434(18) Uani d . . . 1 . .
H H24 0.758196 0.260557 0.242252 0.052 Uiso calc U . R 1 . .
C C25 0.7818(9) 0.3863(5) 0.1969(5) 0.0385(16) Uani d . . . 1 . .
H H25 0.775045 0.357979 0.14031 0.046 Uiso calc U . R 1 . .
C C26 0.7972(12) 0.3832(7) 0.4064(5) 0.051(2) Uani d . . . 1 . .
H H26A 0.711897 0.317339 0.402553 0.076 Uiso calc U . R 1 . .
H H26B 0.767547 0.439982 0.446474 0.076 Uiso calc U . R 1 . .
H H26C 0.917525 0.378169 0.422809 0.076 Uiso calc U . R 1 . .
C C31 0.8301(9) 0.7404(5) 0.1430(4) 0.0333(14) Uani d . . . 1 . .
C C32 0.7502(10) 0.7412(6) 0.2115(5) 0.0412(17) Uani d . . . 1 . .
H H32 0.701806 0.797606 0.236495 0.049 Uiso calc U . R 1 . .
C C33 0.7423(10) 0.6574(6) 0.2433(5) 0.0401(16) Uani d . . . 1 . .
H H33 0.688032 0.655748 0.290431 0.048 Uiso calc U . R 1 . .
C C34 0.8144(10) 0.5761(6) 0.2053(5) 0.0370(15) Uani d . . . 1 . .
C C35 0.8939(10) 0.5765(5) 0.1370(4) 0.0370(15) Uani d . . . 1 . .
H H35 0.943016 0.520354 0.112145 0.044 Uiso calc U . R 1 . .
C C36 0.9018(9) 0.6594(5) 0.1048(4) 0.0353(15) Uani d . . . 1 . .
H H36 0.95551 0.660695 0.057472 0.042 Uiso calc U . R 1 . .
P P1 0.7498(3) 0.06149(16) 0.34287(13) 0.0417(4) Uani d . . . 1 . .
F F1 0.7082(9) 0.0161(5) 0.2478(3) 0.0790(18) Uani d . . . 1 . .
F F2 0.9066(6) 0.0039(4) 0.3419(4) 0.0633(15) Uani d . . . 1 . .
F F3 0.7881(9) 0.1051(6) 0.4360(3) 0.089(2) Uani d . . . 1 . .
F F4 0.5909(6) 0.1196(4) 0.3413(3) 0.0537(12) Uani d . . . 1 . .
F F5 0.6143(7) -0.0399(4) 0.3493(4) 0.0782(19) Uani d . . . 1 . .
F F6 0.8855(7) 0.1604(4) 0.3335(4) 0.0776(19) Uani d . . . 1 . .
P P11 0.3105(3) 0.53884(16) 0.34214(13) 0.0414(4) Uani d . . . 1 . .
F F11 0.4331(6) 0.4908(4) 0.2799(3) 0.0572(13) Uani d . . . 1 . .
F F12 0.4469(6) 0.6515(4) 0.3626(3) 0.0529(12) Uani d . . . 1 . .
F F13 0.1890(7) 0.5863(4) 0.4042(3) 0.0616(14) Uani d . . . 1 . .
F F14 0.1737(6) 0.4269(4) 0.3209(3) 0.0549(12) Uani d . . . 1 . .
F F15 0.2031(7) 0.5652(4) 0.2713(3) 0.0615(14) Uani d . . . 1 . .
F F16 0.4193(8) 0.5138(4) 0.4124(3) 0.0678(15) Uani d . . . 1 . .
O O40 0.8572(9) 0.7060(5) 0.4451(5) 0.075(2) Uani d . . . 1 . .
C C41 0.7800(11) 0.7564(6) 0.4913(5) 0.0484(19) Uani d . . . 1 . .
C C42 0.7659(16) 0.8615(8) 0.4847(7) 0.076(3) Uani d . . . 1 . .
H H42A 0.781254 0.865385 0.42994 0.114 Uiso calc U . R 1 . .
H H42B 0.858624 0.915878 0.52333 0.114 Uiso calc U . R 1 . .
H H42C 0.64867 0.871865 0.496599 0.114 Uiso calc U . R 1 . .
C C43 0.6953(15) 0.7191(9) 0.5551(7) 0.075(3) Uani d . . . 1 . .
H H43A 0.568487 0.687558 0.5363 0.113 Uiso calc U . R 1 . .
H H43B 0.709164 0.777863 0.603408 0.113 Uiso calc U . R 1 . .
H H43C 0.751964 0.666953 0.56788 0.113 Uiso calc U . R 1 . .

loop_
_atom_site_aniso_label
_atom_site_aniso_U_11
_atom_site_aniso_U_22
_atom_site_aniso_U_33
_atom_site_aniso_U_12
_atom_site_aniso_U_13
_atom_site_aniso_U_23
Cl1 0.0552(11) 0.0328(8) 0.0458(10) 0.0207(8) 0.0128(8) 0.0128(8)
Au1 0.03955(16) 0.03102(14) 0.04197(17) 0.01362(12) 0.00717(12) 0.01103(12)
C1 0.034(4) 0.044(4) 0.028(3) 0.008(3) 0.000(3) 0.011(3)
N2 0.037(3) 0.032(3) 0.040(3) 0.009(3) 0.002(3) 0.011(3)
N1 0.031(3) 0.029(3) 0.045(3) 0.007(2) 0.004(3) 0.012(3)
C2 0.039(4) 0.037(4) 0.044(4) 0.011(3) 0.014(3) 0.015(3)
N3 0.037(3) 0.038(3) 0.051(4) 0.009(3) 0.010(3) 0.019(3)
C4 0.038(4) 0.032(4) 0.054(5) 0.006(3) 0.000(3) 0.010(3)
C5 0.047(4) 0.028(3) 0.043(4) 0.007(3) 0.002(3) 0.008(3)
C6 0.063(6) 0.052(5) 0.062(6) 0.016(4) 0.023(5) 0.029(4)
C11 0.029(3) 0.028(3) 0.047(4) 0.006(3) 0.004(3) 0.011(3)
C12 0.040(4) 0.036(4) 0.045(4) 0.017(3) 0.011(3) 0.012(3)
C13 0.041(4) 0.038(4) 0.043(4) 0.013(3) 0.014(3) 0.016(3)
C14 0.030(3) 0.031(3) 0.039(4) 0.006(3) 0.000(3) 0.010(3)
C15 0.035(4) 0.029(3) 0.042(4) 0.008(3) 0.005(3) 0.007(3)
C16 0.035(4) 0.035(4) 0.035(4) 0.010(3) 0.007(3) 0.009(3)
Cl21 0.0460(10) 0.0356(8) 0.0438(10) 0.0170(8) 0.0116(8) 0.0144(8)
Au21 0.03433(15) 0.03245(14) 0.04049(16) 0.01088(11) 0.00741(11) 0.01185(12)
C21 0.026(3) 0.041(4) 0.039(4) 0.007(3) 0.003(3) 0.007(3)
N22 0.035(3) 0.030(3) 0.047(4) 0.010(2) 0.009(3) 0.015(3)
N21 0.035(3) 0.026(3) 0.047(4) 0.005(2) 0.006(3) 0.009(3)
C22 0.035(4) 0.030(3) 0.045(4) 0.005(3) 0.008(3) 0.008(3)
N23 0.039(3) 0.030(3) 0.048(4) 0.006(3) 0.006(3) 0.012(3)
C24 0.038(4) 0.035(4) 0.055(5) 0.008(3) 0.000(3) 0.011(4)
C25 0.035(4) 0.030(3) 0.048(4) 0.007(3) 0.003(3) 0.007(3)
C26 0.053(5) 0.049(5) 0.052(5) 0.008(4) 0.010(4) 0.021(4)
C31 0.030(3) 0.027(3) 0.042(4) 0.005(3) 0.007(3) 0.010(3)
C32 0.039(4) 0.036(4) 0.054(5) 0.016(3) 0.016(3) 0.015(3)
C33 0.041(4) 0.037(4) 0.047(4) 0.012(3) 0.017(3) 0.014(3)
C34 0.036(4) 0.034(4) 0.042(4) 0.009(3) 0.002(3) 0.014(3)
C35 0.039(4) 0.027(3) 0.042(4) 0.006(3) 0.011(3) 0.005(3)
C36 0.034(4) 0.033(3) 0.036(4) 0.006(3) 0.005(3) 0.006(3)
P1 0.0377(10) 0.0404(10) 0.0470(11) 0.0057(8) 0.0062(9) 0.0154(9)
F1 0.096(5) 0.088(4) 0.054(3) 0.045(4) 0.002(3) 0.007(3)
F2 0.037(3) 0.055(3) 0.108(5) 0.013(2) 0.012(3) 0.038(3)
F3 0.075(4) 0.136(6) 0.049(3) 0.031(4) 0.007(3) 0.011(4)
F4 0.046(3) 0.040(2) 0.072(3) 0.011(2) 0.005(2) 0.009(2)
F5 0.042(3) 0.065(3) 0.142(6) 0.002(3) 0.010(3) 0.063(4)
F6 0.057(3) 0.041(3) 0.144(6) 0.013(2) 0.047(4) 0.034(3)
P11 0.0400(11) 0.0380(10) 0.0458(11) 0.0081(8) 0.0056(9) 0.0125(9)
F11 0.043(3) 0.054(3) 0.070(3) 0.015(2) 0.013(2) 0.006(3)
F12 0.050(3) 0.042(2) 0.065(3) 0.009(2) 0.017(2) 0.012(2)
F13 0.051(3) 0.055(3) 0.075(4) 0.007(2) 0.027(3) 0.012(3)
F14 0.045(3) 0.040(2) 0.075(3) 0.004(2) 0.008(2) 0.013(2)
F15 0.053(3) 0.068(3) 0.071(4) 0.015(3) 0.001(3) 0.034(3)
F16 0.073(4) 0.063(3) 0.068(4) 0.011(3) -0.008(3) 0.028(3)
O40 0.066(5) 0.050(4) 0.089(5) 0.001(3) 0.025(4) -0.007(4)
C41 0.046(5) 0.043(4) 0.046(5) 0.005(4) 0.004(4) 0.003(4)
C42 0.086(8) 0.056(6) 0.083(8) 0.016(6) -0.005(6) 0.022(6)
C43 0.080(8) 0.074(7) 0.077(7) 0.017(6) 0.015(6) 0.032(6)

loop_
_atom_type_symbol
_atom_type_description
_atom_type_scat_dispersion_real
_atom_type_scat_dispersion_imag
_atom_type_scat_source
C C 0.0033 0.0016 'International Tables Vol C Tables 4.2.6.8 and 6.1.1.4'
H H 0.0000 0.0000 'International Tables Vol C Tables 4.2.6.8 and 6.1.1.4'
N N 0.0061 0.0033 'International Tables Vol C Tables 4.2.6.8 and 6.1.1.4'
O O 0.0106 0.0060 'International Tables Vol C Tables 4.2.6.8 and 6.1.1.4'
F F 0.0171 0.0103 'International Tables Vol C Tables 4.2.6.8 and 6.1.1.4'
P P 0.1023 0.0942 'International Tables Vol C Tables 4.2.6.8 and 6.1.1.4'
Cl Cl 0.1484 0.1585 'International Tables Vol C Tables 4.2.6.8 and 6.1.1.4'
Au Au -2.0133 8.8022 'International Tables Vol C Tables 4.2.6.8 and 6.1.1.4'

loop_
_geom_angle_atom_site_label_1
_geom_angle_atom_site_label_2
_geom_angle_atom_site_label_3
_geom_angle_site_symmetry_1
_geom_angle_site_symmetry_3
_geom_angle
_geom_angle_publ_flag
C1 Au1 Cl1 . . 177.0(2) ?
C1 Au1 Au1 . 2_665 101.4(2) ?
Cl1 Au1 Au1 . 2_665 81.20(5) ?
N2 C1 Au1 . . 179.2(7) ?
C1 N2 C11 . . 177.9(8) ?
C2 N1 C5 . . 107.7(6) ?
C2 N1 C14 . . 125.0(6) ?
C5 N1 C14 . . 127.3(6) ?
N3 C2 N1 . . 109.8(7) ?
N3 C2 H2 . . 125.1 ?
N1 C2 H2 . . 125.1 ?
C2 N3 C4 . . 107.8(6) ?
C2 N3 C6 . . 124.9(7) ?
C4 N3 C6 . . 127.1(7) ?
C5 C4 N3 . . 107.9(7) ?
C5 C4 H4 . . 126.0 ?
N3 C4 H4 . . 126.0 ?
C4 C5 N1 . . 106.8(7) ?
C4 C5 H5 . . 126.6 ?
N1 C5 H5 . . 126.6 ?
N3 C6 H6A . . 109.5 ?
N3 C6 H6B . . 109.5 ?
H6A C6 H6B . . 109.5 ?
N3 C6 H6C . . 109.5 ?
H6A C6 H6C . . 109.5 ?
H6B C6 H6C . . 109.5 ?
C12 C11 C16 . . 122.5(6) ?
C12 C11 N2 . . 118.5(6) ?
C16 C11 N2 . . 119.0(6) ?
C13 C12 C11 . . 118.4(6) ?
C13 C12 H12 . . 120.8 ?
C11 C12 H12 . . 120.8 ?
C12 C13 C14 . . 119.9(7) ?
C12 C13 H13 . . 120.1 ?
C14 C13 H13 . . 120.1 ?
C15 C14 C13 . . 121.1(6) ?
C15 C14 N1 . . 120.0(6) ?
C13 C14 N1 . . 118.9(6) ?
C14 C15 C16 . . 120.0(6) ?
C14 C15 H15 . . 120.0 ?
C16 C15 H15 . . 120.0 ?
C15 C16 C11 . . 118.1(7) ?
C15 C16 H16 . . 120.9 ?
C11 C16 H16 . . 120.9 ?
C21 Au21 Cl21 . . 176.1(2) ?
C21 Au21 Au21 . 2_775 92.0(2) ?
Cl21 Au21 Au21 . 2_775 91.69(5) ?
N22 C21 Au21 . . 176.7(7) ?
C21 N22 C31 . . 176.4(8) ?
C22 N21 C25 . . 108.8(6) ?
C22 N21 C34 . . 124.5(6) ?
C25 N21 C34 . . 126.7(6) ?
N23 C22 N21 . . 108.6(6) ?
N23 C22 H22 . . 125.7 ?
N21 C22 H22 . . 125.7 ?
C22 N23 C24 . . 108.4(6) ?
C22 N23 C26 . . 124.1(7) ?
C24 N23 C26 . . 127.4(6) ?
C25 C24 N23 . . 108.2(7) ?
C25 C24 H24 . . 125.9 ?
N23 C24 H24 . . 125.9 ?
C24 C25 N21 . . 106.1(7) ?
C24 C25 H25 . . 127.0 ?
N21 C25 H25 . . 127.0 ?
N23 C26 H26A . . 109.5 ?
N23 C26 H26B . . 109.5 ?
H26A C26 H26B . . 109.5 ?
N23 C26 H26C . . 109.5 ?
H26A C26 H26C . . 109.5 ?
H26B C26 H26C . . 109.5 ?
C32 C31 C36 . . 122.4(6) ?
C32 C31 N22 . . 118.0(6) ?
C36 C31 N22 . . 119.7(6) ?
C31 C32 C33 . . 118.4(7) ?
C31 C32 H32 . . 120.8 ?
C33 C32 H32 . . 120.8 ?
C32 C33 C34 . . 119.4(7) ?
C32 C33 H33 . . 120.3 ?
C34 C33 H33 . . 120.3 ?
C35 C34 C33 . . 121.5(7) ?
C35 C34 N21 . . 120.4(6) ?
C33 C34 N21 . . 118.1(7) ?
C34 C35 C36 . . 119.5(7) ?
C34 C35 H35 . . 120.2 ?
C36 C35 H35 . . 120.2 ?
C35 C36 C31 . . 118.8(7) ?
C35 C36 H36 . . 120.6 ?
C31 C36 H36 . . 120.6 ?
F3 P1 F6 . . 90.7(4) ?
F3 P1 F1 . . 179.2(4) ?
F6 P1 F1 . . 90.0(4) ?
F3 P1 F5 . . 91.2(4) ?
F6 P1 F5 . . 178.0(4) ?
F1 P1 F5 . . 88.2(4) ?
F3 P1 F2 . . 91.1(4) ?
F6 P1 F2 . . 89.4(3) ?
F1 P1 F2 . . 89.2(3) ?
F5 P1 F2 . . 89.9(3) ?
F3 P1 F4 . . 90.4(3) ?
F6 P1 F4 . . 90.1(3) ?
F1 P1 F4 . . 89.3(3) ?
F5 P1 F4 . . 90.6(3) ?
F2 P1 F4 . . 178.4(3) ?
F13 P11 F16 . . 89.9(3) ?
F13 P11 F11 . . 179.7(3) ?
F16 P11 F11 . . 89.9(3) ?
F13 P11 F15 . . 90.4(3) ?
F16 P11 F15 . . 179.2(3) ?
F11 P11 F15 . . 89.8(3) ?
F13 P11 F14 . . 90.1(3) ?
F16 P11 F14 . . 91.1(3) ?
F11 P11 F14 . . 89.8(3) ?
F15 P11 F14 . . 89.6(3) ?
F13 P11 F12 . . 90.0(3) ?
F16 P11 F12 . . 89.5(3) ?
F11 P11 F12 . . 90.1(3) ?
F15 P11 F12 . . 89.8(3) ?
F14 P11 F12 . . 179.4(3) ?
O40 C41 C43 . . 122.6(9) ?
O40 C41 C42 . . 119.7(9) ?
C43 C41 C42 . . 117.7(9) ?
C41 C42 H42A . . 109.5 ?
C41 C42 H42B . . 109.5 ?
H42A C42 H42B . . 109.5 ?
C41 C42 H42C . . 109.5 ?
H42A C42 H42C . . 109.5 ?
H42B C42 H42C . . 109.5 ?
C41 C43 H43A . . 109.5 ?
C41 C43 H43B . . 109.5 ?
H43A C43 H43B . . 109.5 ?
C41 C43 H43C . . 109.5 ?
H43A C43 H43C . . 109.5 ?
H43B C43 H43C . . 109.5 ?

loop_
_geom_bond_atom_site_label_1
_geom_bond_atom_site_label_2
_geom_bond_site_symmetry_2
_geom_bond_distance
_geom_bond_publ_flag
Cl1 Au1 . 2.2552(17) ?
Au1 C1 . 1.957(7) ?
Au1 Au1 2_665 3.3276(6) ?
C1 N2 . 1.111(9) ?
N2 C11 . 1.411(8) ?
N1 C2 . 1.327(9) ?
N1 C5 . 1.381(9) ?
N1 C14 . 1.438(8) ?
C2 N3 . 1.313(9) ?
C2 H2 . 0.95 ?
N3 C4 . 1.374(10) ?
N3 C6 . 1.477(10) ?
C4 C5 . 1.339(10) ?
C4 H4 . 0.95 ?
C5 H5 . 0.95 ?
C6 H6A . 0.98 ?
C6 H6B . 0.98 ?
C6 H6C . 0.98 ?
C11 C12 . 1.383(10) ?
C11 C16 . 1.383(9) ?
C12 C13 . 1.378(10) ?
C12 H12 . 0.95 ?
C13 C14 . 1.382(10) ?
C13 H13 . 0.95 ?
C14 C15 . 1.377(10) ?
C15 C16 . 1.383(9) ?
C15 H15 . 0.95 ?
C16 H16 . 0.95 ?
Cl21 Au21 . 2.2585(17) ?
Au21 C21 . 1.939(7) ?
Au21 Au21 2_775 3.2601(6) ?
C21 N22 . 1.132(9) ?
N22 C31 . 1.393(8) ?
N21 C22 . 1.335(9) ?
N21 C25 . 1.390(9) ?
N21 C34 . 1.433(9) ?
C22 N23 . 1.326(9) ?
C22 H22 . 0.95 ?
N23 C24 . 1.378(10) ?
N23 C26 . 1.474(10) ?
C24 C25 . 1.346(11) ?
C24 H24 . 0.95 ?
C25 H25 . 0.95 ?
C26 H26A . 0.98 ?
C26 H26B . 0.98 ?
C26 H26C . 0.98 ?
C31 C32 . 1.379(10) ?
C31 C36 . 1.386(9) ?
C32 C33 . 1.389(10) ?
C32 H32 . 0.95 ?
C33 C34 . 1.390(10) ?
C33 H33 . 0.95 ?
C34 C35 . 1.374(10) ?
C35 C36 . 1.383(9) ?
C35 H35 . 0.95 ?
C36 H36 . 0.95 ?
P1 F3 . 1.552(6) ?
P1 F6 . 1.579(5) ?
P1 F1 . 1.585(6) ?
P1 F5 . 1.586(5) ?
P1 F2 . 1.588(5) ?
P1 F4 . 1.611(5) ?
P11 F13 . 1.587(5) ?
P11 F16 . 1.588(5) ?
P11 F11 . 1.598(5) ?
P11 F15 . 1.599(5) ?
P11 F14 . 1.600(5) ?
P11 F12 . 1.608(5) ?
O40 C41 . 1.200(10) ?
C41 C43 . 1.473(13) ?
C41 C42 . 1.502(12) ?
C42 H42A . 0.98 ?
C42 H42B . 0.98 ?
C42 H42C . 0.98 ?
C43 H43A . 0.98 ?
C43 H43B . 0.98 ?
C43 H43C . 0.98 ?

loop_
_geom_hbond_atom_site_label_D
_geom_hbond_atom_site_label_H
_geom_hbond_atom_site_label_A
_geom_hbond_site_symmetry_A
_geom_hbond_distance_DH
_geom_hbond_distance_HA
_geom_hbond_distance_DA
_geom_hbond_angle_DHA
_geom_hbond_publ_flag
C2 H2 F2 1_455 0.95 2.48 2.971(9) 112.4 ?
C22 H22 O40 . 0.95 2.09 3.040(10) 175.6 ?

loop_
_geom_torsion_atom_site_label_1
_geom_torsion_atom_site_label_2
_geom_torsion_atom_site_label_3
_geom_torsion_atom_site_label_4
_geom_torsion_site_symmetry_1
_geom_torsion_site_symmetry_2
_geom_torsion_site_symmetry_3
_geom_torsion_site_symmetry_4
_geom_torsion
_geom_torsion_publ_flag
C5 N1 C2 N3 . . . . -0.9(8) ?
C14 N1 C2 N3 . . . . 179.4(6) ?
N1 C2 N3 C4 . . . . 1.4(9) ?
N1 C2 N3 C6 . . . . 176.4(7) ?
C2 N3 C4 C5 . . . . -1.3(9) ?
C6 N3 C4 C5 . . . . -176.2(7) ?
N3 C4 C5 N1 . . . . 0.8(8) ?
C2 N1 C5 C4 . . . . 0.0(8) ?
C14 N1 C5 C4 . . . . 179.7(7) ?
C16 C11 C12 C13 . . . . 1.0(12) ?
N2 C11 C12 C13 . . . . -179.7(7) ?
C11 C12 C13 C14 . . . . -0.3(12) ?
C12 C13 C14 C15 . . . . 0.2(12) ?
C12 C13 C14 N1 . . . . 178.5(7) ?
C2 N1 C14 C15 . . . . 148.3(7) ?
C5 N1 C14 C15 . . . . -31.4(11) ?
C2 N1 C14 C13 . . . . -30.1(10) ?
C5 N1 C14 C13 . . . . 150.3(7) ?
C13 C14 C15 C16 . . . . -0.7(11) ?
N1 C14 C15 C16 . . . . -179.0(6) ?
C14 C15 C16 C11 . . . . 1.2(11) ?
C12 C11 C16 C15 . . . . -1.4(11) ?
N2 C11 C16 C15 . . . . 179.3(6) ?
C25 N21 C22 N23 . . . . -0.5(8) ?
C34 N21 C22 N23 . . . . 178.6(6) ?
N21 C22 N23 C24 . . . . 0.3(8) ?
N21 C22 N23 C26 . . . . 176.9(7) ?
C22 N23 C24 C25 . . . . 0.1(9) ?
C26 N23 C24 C25 . . . . -176.4(7) ?
N23 C24 C25 N21 . . . . -0.4(8) ?
C22 N21 C25 C24 . . . . 0.5(8) ?
C34 N21 C25 C24 . . . . -178.5(7) ?
C36 C31 C32 C33 . . . . 0.1(12) ?
N22 C31 C32 C33 . . . . 179.9(7) ?
C31 C32 C33 C34 . . . . 0.0(12) ?
C32 C33 C34 C35 . . . . 0.1(12) ?
C32 C33 C34 N21 . . . . -179.4(7) ?
C22 N21 C34 C35 . . . . 147.7(7) ?
C25 N21 C34 C35 . . . . -33.4(11) ?
C22 N21 C34 C33 . . . . -32.8(10) ?
C25 N21 C34 C33 . . . . 146.1(7) ?
C33 C34 C35 C36 . . . . -0.3(11) ?
N21 C34 C35 C36 . . . . 179.2(7) ?
C34 C35 C36 C31 . . . . 0.5(11) ?
C32 C31 C36 C35 . . . . -0.4(11) ?
N22 C31 C36 C35 . . . . 179.9(7) ?
